data_2205604
loop_
_publ_author_name
'Li, Xue-Mei'
'Lu, Li-Ping'
'Feng, Si-Si'
'Zhang, Hong-Mei'
'Qin, Shi-Dong'
'Zhu, Miao-Li'

_publ_section_title
;
 2,4,6-Triamino-1,3,5-triazin-1-ium 4-methylbenzenesulfonate
 monohydrate
;
_journal_issue 4
_journal_name_full 'Acta Crystallographica Section E'
_journal_page_first o811
_journal_page_last o813
_journal_paper_doi 10.1107/S1600536805005842
_journal_volume 61
_journal_year 2005
_chemical_formula_iupac 'C3 H7 N6 +, C7 H7 O3 S -, H2 O'
_chemical_formula_moiety 'C3 H7 N6 +, C7 H7 O3 S -, H2 O'
_chemical_formula_sum 'C10 H16 N6 O4 S'
_chemical_formula_weight 316.35
_chemical_name_systematic
;
2,4,6-triamino-1,3,5-triazin-1-ium 4-methylbenzenesulfonate monohydrate
;
_space_group_IT_number 2
_symmetry_cell_setting triclinic
_symmetry_space_group_name_Hall '-P 1'
_symmetry_space_group_name_H-M 'P -1'
_atom_sites_solution_hydrogens geom
_atom_sites_solution_primary direct
_atom_sites_solution_secondary difmap
_audit_creation_method SHELXL-97
_cell_angle_alpha 97.229(4)
_cell_angle_beta 92.625(4)
_cell_angle_gamma 105.200(5)
_cell_formula_units_Z 2
_cell_length_a 6.413(2)
_cell_length_b 7.285(3)
_cell_length_c 15.654(6)
_cell_measurement_reflns_used 1979
_cell_measurement_temperature 293(2)
_cell_measurement_theta_max 26.9
_cell_measurement_theta_min 2.6
_cell_volume 697.8(4)
_computing_cell_refinement 'SAINT (Bruker, 2000)'
_computing_data_collection 'SMART (Bruker, 2000)'
_computing_data_reduction SAINT
_computing_molecular_graphics 'SHELXTL/PC (Sheldrick, 1999)'
_computing_publication_material SHELXTL/PC
_computing_structure_refinement 'SHELXL97 (Sheldrick, 1997)'
_computing_structure_solution 'SHELXS97 (Sheldrick, 1997)'
_diffrn_ambient_temperature 293(2)
_diffrn_measured_fraction_theta_full 0.972
_diffrn_measured_fraction_theta_max 0.972
_diffrn_measurement_device_type 'Bruker SMART 1K CCD area-detector'
_diffrn_measurement_method \w
_diffrn_radiation_monochromator graphite
_diffrn_radiation_source 'fine-focus sealed tube'
_diffrn_radiation_type MoK\a
_diffrn_radiation_wavelength 0.71073
_diffrn_reflns_av_R_equivalents 0.016
_diffrn_reflns_av_sigmaI/netI 0.027
_diffrn_reflns_limit_h_max 6
_diffrn_reflns_limit_h_min -7
_diffrn_reflns_limit_k_max 7
_diffrn_reflns_limit_k_min -8
_diffrn_reflns_limit_l_max 18
_diffrn_reflns_limit_l_min -18
_diffrn_reflns_number 3382
_diffrn_reflns_theta_full 25.0
_diffrn_reflns_theta_max 25.0
_diffrn_reflns_theta_min 1.3
_diffrn_standards_number 0
_exptl_absorpt_coefficient_mu 0.259
_exptl_absorpt_correction_T_max 0.9034
_exptl_absorpt_correction_T_min 0.9034
_exptl_absorpt_correction_type multi-scan
_exptl_absorpt_process_details '(SADABS; Sheldrick, 2000)'
_exptl_crystal_colour colorless
_exptl_crystal_density_diffrn 1.506
_exptl_crystal_density_method 'not measured'
_exptl_crystal_description block
_exptl_crystal_F_000 332
_exptl_crystal_size_max 0.40
_exptl_crystal_size_mid 0.40
_exptl_crystal_size_min 0.40
_refine_diff_density_max 0.38
_refine_diff_density_min -0.31
_refine_ls_extinction_coef 0.061(8)
_refine_ls_extinction_expression Fc^*^=kFc[1+0.001xFc^2^\l^3^/sin(2\q)]^-1/4^
_refine_ls_extinction_method SHELXL97
_refine_ls_goodness_of_fit_ref 1.06
_refine_ls_hydrogen_treatment constr
_refine_ls_matrix_type full
_refine_ls_number_parameters 192
_refine_ls_number_reflns 2390
_refine_ls_number_restraints 6
_refine_ls_restrained_S_all 1.06
_refine_ls_R_factor_all 0.052
_refine_ls_R_factor_gt 0.046
_refine_ls_shift/su_max 0.004
_refine_ls_shift/su_mean 0.000
_refine_ls_structure_factor_coef Fsqd
_refine_ls_weighting_details 'calc w = 1/[\s^2^(Fo^2^)+(0.0813P)^2^+0.2249P] where P = (Fo^2^+2Fc^2^)/3'
_refine_ls_weighting_scheme calc
_refine_ls_wR_factor_gt 0.132
_refine_ls_wR_factor_ref 0.136
_reflns_number_gt 2072
_reflns_number_total 2390
_reflns_threshold_expression I>2\s(I)
_cod_data_source_file tk6211.cif
_cod_data_source_block I
_cod_original_cell_volume 697.7(4)
_cod_original_sg_symbol_H-M 'P -1 '
_cod_database_code 2205604
_cod_database_fobs_code 2205604

loop_
_symmetry_equiv_pos_as_xyz
'x, y, z'
'-x, -y, -z'

loop_
_atom_site_label
_atom_site_fract_x
_atom_site_fract_y
_atom_site_fract_z
_atom_site_U_iso_or_equiv
_atom_site_adp_type
_atom_site_calc_flag
_atom_site_refinement_flags
_atom_site_occupancy
_atom_site_type_symbol
C1 0.0845(4) -0.0442(3) 0.36997(14) 0.0336(5) Uani d . 1 C
C2 -0.0203(4) 0.2377(3) 0.41337(14) 0.0341(5) Uani d . 1 C
C3 0.2759(4) 0.1817(3) 0.47799(14) 0.0331(5) Uani d . 1 C
C4 0.2549(4) 0.3603(3) 0.14984(14) 0.0352(5) Uani d . 1 C
C5 0.0342(4) 0.3040(4) 0.15662(16) 0.0472(6) Uani d . 1 C
H5 -0.0200 0.3084 0.2107 0.057 Uiso calc R 1 H
C6 -0.1057(5) 0.2411(4) 0.08306(18) 0.0548(7) Uani d . 1 C
H6 -0.2541 0.2019 0.0883 0.066 Uiso calc R 1 H
C7 -0.0302(5) 0.2348(3) 0.00161(17) 0.0484(7) Uani d . 1 C
C8 0.1900(5) 0.2911(4) -0.00367(17) 0.0551(7) Uani d . 1 C
H8 0.2441 0.2874 -0.0578 0.066 Uiso calc R 1 H
C9 0.3337(4) 0.3533(4) 0.06931(16) 0.0472(6) Uani d . 1 C
H9 0.4822 0.3902 0.0641 0.057 Uiso calc R 1 H
C10 -0.1853(6) 0.1713(5) -0.0787(2) 0.0727(10) Uani d . 1 C
H10A -0.1850 0.2802 -0.1074 0.109 Uiso calc R 1 H
H10B -0.3288 0.1161 -0.0629 0.109 Uiso calc R 1 H
H10C -0.1408 0.0772 -0.1167 0.109 Uiso calc R 1 H
N1 -0.0518(3) 0.0677(3) 0.36058(12) 0.0360(5) Uani d . 1 N
H1 -0.1570 0.0328 0.3206 0.043 Uiso d . 1 H
N2 0.1437(3) 0.2976(3) 0.47373(11) 0.0350(5) Uani d . 1 N
N3 0.2521(3) 0.0096(3) 0.42874(11) 0.0349(5) Uani d . 1 N
N4 0.0446(3) -0.2096(3) 0.31868(13) 0.0448(5) Uani d . 1 N
H4A 0.1279 -0.2838 0.3232 0.054 Uiso calc R 1 H
H4B -0.0647 -0.2432 0.2807 0.054 Uiso calc R 1 H
N5 -0.1587(3) 0.3396(3) 0.40275(13) 0.0452(6) Uani d . 1 N
H5A -0.1437 0.4473 0.4353 0.054 Uiso calc R 1 H
H5B -0.2643 0.2986 0.3632 0.054 Uiso calc R 1 H
N6 0.4437(3) 0.2380(3) 0.53633(13) 0.0449(5) Uani d . 1 N
H6A 0.4655 0.3453 0.5700 0.054 Uiso calc R 1 H
H6B 0.5310 0.1674 0.5407 0.054 Uiso calc R 1 H
O1 0.4634(4) 0.2698(3) 0.27570(16) 0.0889(9) Uani d . 1 O
O2 0.6307(4) 0.5572(4) 0.21955(15) 0.0916(9) Uani d . 1 O
O3 0.3317(4) 0.5405(4) 0.30458(14) 0.0915(9) Uani d . 1 O
O4 0.6169(4) 0.9556(3) 0.23680(15) 0.0757(7) Uani d . 1 O
H41 0.5420 0.8392 0.2263 0.091 Uiso d . 1 H
H42 0.5315 1.0266 0.2453 0.091 Uiso d . 1 H
S1 0.43455(10) 0.43803(8) 0.24367(4) 0.0389(3) Uani d U 1 S

loop_
_atom_site_aniso_label
_atom_site_aniso_U_11
_atom_site_aniso_U_22
_atom_site_aniso_U_33
_atom_site_aniso_U_12
_atom_site_aniso_U_13
_atom_site_aniso_U_23
C1 0.0352(12) 0.0354(12) 0.0305(11) 0.0113(10) -0.0007(9) 0.0041(9)
C2 0.0369(12) 0.0360(12) 0.0303(11) 0.0118(10) 0.0001(9) 0.0045(9)
C3 0.0345(12) 0.0356(12) 0.0294(11) 0.0099(9) 0.0004(9) 0.0049(9)
C4 0.0411(13) 0.0297(11) 0.0345(12) 0.0110(10) -0.0032(10) 0.0031(9)
C5 0.0445(15) 0.0583(16) 0.0384(13) 0.0148(12) -0.0003(11) 0.0050(12)
C6 0.0431(15) 0.0611(17) 0.0569(17) 0.0134(13) -0.0095(13) 0.0028(14)
C7 0.0635(18) 0.0351(13) 0.0438(14) 0.0139(12) -0.0166(13) 0.0016(11)
C8 0.075(2) 0.0552(17) 0.0320(13) 0.0142(15) -0.0007(13) 0.0030(12)
C9 0.0479(15) 0.0511(15) 0.0402(14) 0.0106(12) 0.0019(11) 0.0045(11)
C10 0.098(3) 0.0546(18) 0.0580(19) 0.0201(17) -0.0364(18) -0.0029(14)
N1 0.0363(10) 0.0387(11) 0.0324(10) 0.0136(8) -0.0086(8) -0.0009(8)
N2 0.0373(10) 0.0370(10) 0.0318(10) 0.0155(8) -0.0034(8) 0.0000(8)
N3 0.0369(10) 0.0358(10) 0.0318(10) 0.0128(8) -0.0052(8) 0.0009(8)
N4 0.0465(12) 0.0422(12) 0.0434(12) 0.0185(10) -0.0153(9) -0.0094(9)
N5 0.0460(12) 0.0449(12) 0.0461(12) 0.0240(10) -0.0131(10) -0.0063(9)
N6 0.0450(12) 0.0454(12) 0.0425(11) 0.0203(10) -0.0159(9) -0.0108(9)
O1 0.117(2) 0.0499(12) 0.0935(18) 0.0255(13) -0.0621(16) 0.0062(12)
O2 0.0627(14) 0.114(2) 0.0622(14) -0.0325(14) -0.0111(11) 0.0067(13)
O3 0.0877(17) 0.135(2) 0.0563(13) 0.0719(17) -0.0310(12) -0.0473(14)
O4 0.0720(15) 0.0572(13) 0.0876(16) 0.0145(11) -0.0394(13) -0.0052(11)
S1 0.0432(4) 0.0362(4) 0.0370(4) 0.0154(3) -0.0091(3) -0.0022(2)

loop_
_atom_type_symbol
_atom_type_description
_atom_type_scat_dispersion_real
_atom_type_scat_dispersion_imag
_atom_type_scat_source
C C 0.0033 0.0016 'International Tables Vol C Tables 4.2.6.8 and 6.1.1.4'
H H 0.0000 0.0000 'International Tables Vol C Tables 4.2.6.8 and 6.1.1.4'
N N 0.0061 0.0033 'International Tables Vol C Tables 4.2.6.8 and 6.1.1.4'
O O 0.0106 0.0060 'International Tables Vol C Tables 4.2.6.8 and 6.1.1.4'
S S 0.1246 0.1234 'International Tables Vol C Tables 4.2.6.8 and 6.1.1.4'

loop_
_geom_angle_atom_site_label_1
_geom_angle_atom_site_label_2
_geom_angle_atom_site_label_3
_geom_angle
_geom_angle_publ_flag
N4 C1 N3 120.7(2) y
N4 C1 N1 117.8(2) y
N3 C1 N1 121.5(2) y
N5 C2 N2 121.2(2) y
N5 C2 N1 117.8(2) y
N2 C2 N1 121.0(2) y
N6 C3 N2 117.7(2) y
N6 C3 N3 116.0(2) y
N2 C3 N3 126.3(2) y
C9 C4 C5 119.6(2) ?
C9 C4 S1 120.35(19) ?
C5 C4 S1 120.01(18) ?
C6 C5 C4 119.8(2) ?
C6 C5 H5 120.1 ?
C4 C5 H5 120.1 ?
C5 C6 C7 121.5(3) ?
C5 C6 H6 119.3 ?
C7 C6 H6 119.3 ?
C8 C7 C6 117.7(2) ?
C8 C7 C10 121.2(3) ?
C6 C7 C10 121.0(3) ?
C7 C8 C9 121.8(3) ?
C7 C8 H8 119.1 ?
C9 C8 H8 119.1 ?
C4 C9 C8 119.5(3) ?
C4 C9 H9 120.2 ?
C8 C9 H9 120.2 ?
C7 C10 H10A 109.5 ?
C7 C10 H10B 109.5 ?
H10A C10 H10B 109.5 ?
C7 C10 H10C 109.5 ?
H10A C10 H10C 109.5 ?
H10B C10 H10C 109.5 ?
C1 N1 C2 120.03(19) y
C1 N1 H1 120.3 ?
C2 N1 H1 119.7 ?
C2 N2 C3 115.84(19) ?
C1 N3 C3 115.37(19) ?
C1 N4 H4A 120.0 ?
C1 N4 H4B 120.0 ?
H4A N4 H4B 120.0 ?
C2 N5 H5A 120.0 ?
C2 N5 H5B 120.0 ?
H5A N5 H5B 120.0 ?
C3 N6 H6A 120.0 ?
C3 N6 H6B 120.0 ?
H6A N6 H6B 120.0 ?
H41 O4 H42 108.6 ?
O2 S1 O3 112.31(18) ?
O2 S1 O1 112.98(17) ?
O3 S1 O1 110.01(18) ?
O2 S1 C4 107.12(12) ?
O3 S1 C4 106.76(12) ?
O1 S1 C4 107.30(11) ?

loop_
_geom_bond_atom_site_label_1
_geom_bond_atom_site_label_2
_geom_bond_distance
_geom_bond_publ_flag
C1 N4 1.318(3) y
C1 N3 1.324(3) y
C1 N1 1.358(3) y
C2 N5 1.315(3) y
C2 N2 1.324(3) y
C2 N1 1.361(3) y
C3 N6 1.320(3) y
C3 N2 1.350(3) y
C3 N3 1.355(3) y
C4 C9 1.379(3) ?
C4 C5 1.379(4) ?
C4 S1 1.760(2) ?
C5 C6 1.378(4) ?
C5 H5 0.9300 ?
C6 C7 1.384(4) ?
C6 H6 0.9300 ?
C7 C8 1.373(4) ?
C7 C10 1.510(4) ?
C8 C9 1.383(4) ?
C8 H8 0.9300 ?
C9 H9 0.9300 ?
C10 H10A 0.9600 ?
C10 H10B 0.9600 ?
C10 H10C 0.9600 ?
N1 H1 0.8621 ?
N4 H4A 0.8600 ?
N4 H4B 0.8600 ?
N5 H5A 0.8600 ?
N5 H5B 0.8600 ?
N6 H6A 0.8600 ?
N6 H6B 0.8600 ?
O1 S1 1.433(2) ?
O2 S1 1.426(2) ?
O3 S1 1.428(2) ?
O4 H41 0.8494 ?
O4 H42 0.8502 ?

loop_
_geom_hbond_atom_site_label_D
_geom_hbond_atom_site_label_H
_geom_hbond_atom_site_label_A
_geom_hbond_site_symmetry_A
_geom_hbond_distance_DH
_geom_hbond_distance_HA
_geom_hbond_distance_DA
_geom_hbond_angle_DHA
_geom_hbond_publ_flag
N1 H1 O4 1_445 0.86 1.83 2.692(3) 179 y
O4 H42 O1 1_565 0.85 1.94 2.732(3) 154 y
O4 H41 O2 . 0.85 2.26 2.906(4) 133 y
N6 H6B N3 2_656 0.86 2.20 3.058(3) 172 y
N6 H6A O3 2_666 0.86 2.24 2.885(3) 132 y
N5 H5B O1 1_455 0.86 2.12 2.957(3) 165 y
N5 H5A N2 2_566 0.86 2.19 3.049(3) 172 y
N4 H4B O2 1_445 0.86 2.20 2.989(3) 153 y
N4 H4A O3 1_545 0.86 2.06 2.906(3) 167 y

loop_
_geom_torsion_atom_site_label_1
_geom_torsion_atom_site_label_2
_geom_torsion_atom_site_label_3
_geom_torsion_atom_site_label_4
_geom_torsion
C9 C4 C5 C6 0.1(4)
S1 C4 C5 C6 -179.2(2)
C4 C5 C6 C7 -0.7(4)
C5 C6 C7 C8 0.9(4)
C5 C6 C7 C10 -178.1(3)
C6 C7 C8 C9 -0.3(4)
C10 C7 C8 C9 178.6(2)
C5 C4 C9 C8 0.4(4)
S1 C4 C9 C8 179.7(2)
C7 C8 C9 C4 -0.3(4)
N4 C1 N1 C2 178.5(2)
N3 C1 N1 C2 -1.3(3)
N5 C2 N1 C1 -178.9(2)
N2 C2 N1 C1 0.7(3)
N5 C2 N2 C3 -179.5(2)
N1 C2 N2 C3 1.0(3)
N6 C3 N2 C2 178.8(2)
N3 C3 N2 C2 -2.3(3)
N4 C1 N3 C3 -179.6(2)
N1 C1 N3 C3 0.2(3)
N6 C3 N3 C1 -179.38(19)
N2 C3 N3 C1 1.7(3)
C9 C4 S1 O2 24.3(3)
C5 C4 S1 O2 -156.4(2)
C9 C4 S1 O3 144.8(2)
C5 C4 S1 O3 -35.9(2)
C9 C4 S1 O1 -97.3(2)
C5 C4 S1 O1 82.0(2)

loop_
_cod_related_entry_id
_cod_related_entry_database
_cod_related_entry_code
1 ChemSpider 21129665
